data_1563104
loop_
_publ_author_name
'Cai, Song Liang'
'Zheng, Sheng Run'
'Fan, Jun'
'Tan, Jing Bo'
'Xiao, Tian Tian'
'Zhang, Wei-Guang'

_publ_section_title
;
 A series of 2D lanthanide (III) coordination polymers constructed from
 2-(pyridin-3-yl)-1H-imidazole-4,5-dicarboxylate
;
_journal_issue 12
_journal_name_full 'Journal of Solid State Chemistry'
_journal_page_first 3172
_journal_page_last 3178
_journal_paper_doi 10.1016/j.jssc.2011.09.006
_journal_volume 184
_journal_year 2011
_chemical_formula_moiety 'C10 H11 Er N3 O7, C10 H6 N3 O4, H2 O'
_chemical_formula_sum 'C20 H19 Er N6 O12'
_chemical_formula_weight 702.67
_space_group_IT_number 14
_space_group_name_Hall '-P 2ybc'
_space_group_name_H-M_alt 'P 1 21/c 1'
_symmetry_cell_setting monoclinic
_symmetry_space_group_name_Hall '-P 2ybc'
_symmetry_space_group_name_H-M 'P 1 21/c 1'
_atom_sites_solution_hydrogens geom
_atom_sites_solution_primary direct
_atom_sites_solution_secondary difmap
_cell_angle_alpha 90.00
_cell_angle_beta 111.2340(10)
_cell_angle_gamma 90.00
_cell_formula_units_Z 4
_cell_length_a 15.9024(16)
_cell_length_b 11.9494(12)
_cell_length_c 12.8469(13)
_cell_measurement_reflns_used 6003
_cell_measurement_temperature 298(2)
_cell_measurement_theta_max 28.04
_cell_measurement_theta_min 2.41
_cell_volume 2275.5(4)
_computing_cell_refinement 'Bruker SMART'
_computing_data_collection 'Bruker SMART'
_computing_data_reduction 'Bruker SAINT'
_computing_molecular_graphics 'Bruker SHELXTL'
_computing_publication_material 'Bruker SHELXTL'
_computing_structure_refinement 'SHELXL-97 (Sheldrick, 1997)'
_computing_structure_solution 'SHELXS-97 (Sheldrick, 1990)'
_diffrn_ambient_temperature 298(2)
_diffrn_measured_fraction_theta_full 0.996
_diffrn_measured_fraction_theta_max 0.996
_diffrn_measurement_device_type 'CCD area detector'
_diffrn_measurement_method 'phi and omega scans'
_diffrn_radiation_monochromator graphite
_diffrn_radiation_source 'fine-focus sealed tube'
_diffrn_radiation_type MoK\a
_diffrn_radiation_wavelength 0.71073
_diffrn_reflns_av_R_equivalents 0.0266
_diffrn_reflns_av_sigmaI/netI 0.0303
_diffrn_reflns_limit_h_max 18
_diffrn_reflns_limit_h_min -19
_diffrn_reflns_limit_k_max 14
_diffrn_reflns_limit_k_min -14
_diffrn_reflns_limit_l_max 15
_diffrn_reflns_limit_l_min -10
_diffrn_reflns_number 11424
_diffrn_reflns_theta_full 25.25
_diffrn_reflns_theta_max 25.25
_diffrn_reflns_theta_min 2.19
_diffrn_standards_decay_% none
_exptl_absorpt_coefficient_mu 3.771
_exptl_absorpt_correction_T_max 0.5193
_exptl_absorpt_correction_T_min 0.4182
_exptl_absorpt_correction_type multi-scan
_exptl_absorpt_process_details 'Higashi, T. (1995).'
_exptl_crystal_colour pale-yellow
_exptl_crystal_density_diffrn 2.051
_exptl_crystal_density_method 'not measured'
_exptl_crystal_description block
_exptl_crystal_F_000 1380
_exptl_crystal_size_max 0.28
_exptl_crystal_size_mid 0.24
_exptl_crystal_size_min 0.20
_refine_diff_density_max 0.745
_refine_diff_density_min -0.711
_refine_diff_density_rms 0.092
_refine_ls_extinction_method none
_refine_ls_goodness_of_fit_ref 1.038
_refine_ls_hydrogen_treatment constr
_refine_ls_matrix_type full
_refine_ls_number_parameters 353
_refine_ls_number_reflns 4108
_refine_ls_number_restraints 1
_refine_ls_restrained_S_all 1.038
_refine_ls_R_factor_all 0.0264
_refine_ls_R_factor_gt 0.0219
_refine_ls_shift/su_max 0.003
_refine_ls_shift/su_mean 0.000
_refine_ls_structure_factor_coef Fsqd
_refine_ls_weighting_details 'calc w=1/[\s^2^(Fo^2^)+(0.0264P)^2^+1.3637P] where P=(Fo^2^+2Fc^2^)/3'
_refine_ls_weighting_scheme calc
_refine_ls_wR_factor_gt 0.0518
_refine_ls_wR_factor_ref 0.0542
_reflns_number_gt 3617
_reflns_number_total 4108
_reflns_threshold_expression >2sigma(I)
_cod_data_source_file JSSC-2011-184-3172.cif
_cod_data_source_block 9
_cod_depositor_comments
;
The following automatic conversions were performed:

data item '_symmetry_cell_setting' value 'Monoclinic' was changed to
'monoclinic' in accordance with the built-in table derived from the
CIF Core dictionary named 'cif_core.dic' version 2.4.5 last updated
on 2014-11-21.

Automatic conversion script
Id: cif_fix_values 8369 2020-08-20 11:38:08Z andrius 
;
_cod_original_sg_symbol_H-M 'P2(1)/c  '
_cod_database_code 1563104

loop_
_symmetry_equiv_pos_as_xyz
'x, y, z'
'-x, y+1/2, -z+1/2'
'-x, -y, -z'
'x, -y-1/2, z-1/2'

loop_
_atom_site_label
_atom_site_type_symbol
_atom_site_fract_x
_atom_site_fract_y
_atom_site_fract_z
_atom_site_U_iso_or_equiv
_atom_site_adp_type
_atom_site_occupancy
_atom_site_symmetry_multiplicity
_atom_site_calc_flag
_atom_site_refinement_flags
_atom_site_disorder_assembly
_atom_site_disorder_group
Er1 Er 0.125969(9) 0.833580(12) 1.078420(11) 0.01511(6) Uani 1 1 d U . .
O4 O 0.17045(14) 0.71031(19) 0.77084(18) 0.0191(5) Uani 1 1 d . . .
O2W O 0.28041(16) 0.8614(2) 1.1602(2) 0.0289(6) Uani 1 1 d . . .
H2WA H 0.3239 0.8991 1.1546 0.035 Uiso 1 1 d R . .
H2WB H 0.3019 0.8178 1.2158 0.035 Uiso 1 1 d R . .
O1W O 0.17591(17) 0.6475(2) 1.0945(2) 0.0293(6) Uani 1 1 d . . .
H1WA H 0.1796 0.6225 1.0343 0.035 Uiso 1 1 d R . .
H1WB H 0.1788 0.5920 1.1370 0.035 Uiso 1 1 d R . .
O3 O 0.14563(16) 0.7788(2) 0.91790(18) 0.0259(6) Uani 1 1 d . . .
O1 O -0.01062(15) 0.8820(2) 0.94308(18) 0.0208(5) Uani 1 1 d U . .
O3W O 0.15391(17) 1.0063(2) 1.0023(2) 0.0354(6) Uani 1 1 d . . .
H3WA H 0.2062 1.0290 1.0068 0.042 Uiso 1 1 d R . .
H3WB H 0.1224 1.0639 1.0054 0.042 Uiso 1 1 d R . .
O2 O -0.08190(17) 1.0207(2) 0.82895(19) 0.0294(6) Uani 1 1 d . . .
O7 O 0.57042(19) 0.7272(2) 0.4090(3) 0.0403(7) Uani 1 1 d . . .
H7 H 0.5163 0.7231 0.3722 0.060 Uiso 1 1 calc R . .
O6 O 0.40362(19) 0.7193(2) 0.3250(2) 0.0415(7) Uani 1 1 d . . .
O5 O 0.29995(19) 0.5831(3) 0.2828(3) 0.0503(8) Uani 1 1 d . . .
O8 O 0.68728(18) 0.6146(2) 0.4538(2) 0.0400(7) Uani 1 1 d . . .
C4 C 0.1228(2) 0.7630(3) 0.8149(3) 0.0180(7) Uani 1 1 d . . .
C3 C 0.0361(2) 0.8069(3) 0.7367(3) 0.0177(7) Uani 1 1 d . . .
C5 C -0.0625(2) 0.8382(3) 0.5725(3) 0.0201(7) Uani 1 1 d . . .
C2 C -0.0286(2) 0.8741(3) 0.7517(3) 0.0187(7) Uani 1 1 d . . .
C14 C 0.6059(3) 0.6271(3) 0.4218(3) 0.0291(9) Uani 1 1 d . . .
C11 C 0.3785(3) 0.6174(4) 0.3181(3) 0.0341(10) Uani 1 1 d . . .
C12 C 0.4505(2) 0.5296(3) 0.3524(3) 0.0258(8) Uani 1 1 d . . .
C15 C 0.5041(2) 0.3581(3) 0.3747(3) 0.0273(8) Uani 1 1 d . . .
C13 C 0.5437(2) 0.5308(3) 0.3945(3) 0.0252(8) Uani 1 1 d . . .
C17 C 0.4279(3) 0.1703(4) 0.3371(3) 0.0379(10) Uani 1 1 d . . .
H17 H 0.3716 0.2040 0.3058 0.045 Uiso 1 1 calc R . .
C20 C 0.5864(3) 0.1806(3) 0.4280(3) 0.0324(9) Uani 1 1 d . . .
H20 H 0.6382 0.2238 0.4586 0.039 Uiso 1 1 calc R . .
C19 C 0.5194(3) 0.0092(4) 0.3906(3) 0.0416(10) Uani 1 1 d . . .
H19 H 0.5242 -0.0684 0.3925 0.050 Uiso 1 1 calc R . .
N6 N 0.5949(2) 0.0690(3) 0.4345(3) 0.0385(8) Uani 1 1 d . . .
C16 C 0.5052(2) 0.2348(3) 0.3784(3) 0.0259(8) Uani 1 1 d . . .
N5 N 0.5761(2) 0.4233(3) 0.4065(2) 0.0263(7) Uani 1 1 d . . .
N1 N 0.01369(18) 0.7837(2) 0.6245(2) 0.0184(6) Uani 1 1 d . . .
N4 N 0.42697(19) 0.4192(3) 0.3393(2) 0.0268(7) Uani 1 1 d . . .
H4 H 0.3729 0.3931 0.3133 0.032 Uiso 1 1 calc R . .
C1 C -0.0406(2) 0.9294(3) 0.8489(3) 0.0190(7) Uani 1 1 d . . .
C18 C 0.4355(3) 0.0553(4) 0.3431(3) 0.0413(11) Uani 1 1 d . . .
H18 H 0.3846 0.0101 0.3153 0.050 Uiso 1 1 calc R . .
N2 N -0.09012(19) 0.8931(2) 0.6462(2) 0.0213(6) Uani 1 1 d . . .
H2 H -0.1381 0.9332 0.6299 0.026 Uiso 1 1 calc R . .
C6 C -0.1077(2) 0.8473(3) 0.4509(3) 0.0217(8) Uani 1 1 d . . .
N3 N -0.2414(2) 0.8430(3) 0.2869(3) 0.0418(9) Uani 1 1 d . . .
C7 C -0.0575(3) 0.8775(3) 0.3862(3) 0.0289(9) Uani 1 1 d . . .
H7A H 0.0042 0.8900 0.4193 0.035 Uiso 1 1 calc R . .
C10 C -0.1997(3) 0.8323(3) 0.3970(3) 0.0305(9) Uani 1 1 d . . .
H10 H -0.2341 0.8137 0.4396 0.037 Uiso 1 1 calc R . .
C8 C -0.1003(3) 0.8884(3) 0.2729(3) 0.0331(9) Uani 1 1 d . . .
H8 H -0.0681 0.9084 0.2280 0.040 Uiso 1 1 calc R . .
C9 C -0.1909(3) 0.8695(4) 0.2274(3) 0.0419(11) Uani 1 1 d . . .
H9 H -0.2191 0.8754 0.1503 0.050 Uiso 1 1 calc R . .
O4W O 0.76953(17) 0.0378(2) 0.5706(2) 0.0387(7) Uani 1 1 d . . .
H4WA H 0.7125 0.0323 0.5331 0.058 Uiso 1 1 d R . .
H4WB H 0.7772 0.0879 0.6209 0.058 Uiso 1 1 d R . .

loop_
_atom_site_aniso_label
_atom_site_aniso_U_11
_atom_site_aniso_U_22
_atom_site_aniso_U_33
_atom_site_aniso_U_23
_atom_site_aniso_U_13
_atom_site_aniso_U_12
Er1 0.01604(9) 0.01688(9) 0.01258(9) 0.00085(6) 0.00539(6) 0.00145(6)
O4 0.0181(12) 0.0227(13) 0.0170(12) -0.0018(10) 0.0070(10) 0.0044(10)
O2W 0.0206(13) 0.0343(15) 0.0303(14) 0.0078(12) 0.0076(11) -0.0036(11)
O1W 0.0368(15) 0.0254(15) 0.0291(14) 0.0060(11) 0.0160(12) 0.0083(12)
O3 0.0280(14) 0.0349(15) 0.0128(13) -0.0024(11) 0.0049(10) 0.0094(12)
O1 0.0236(13) 0.0231(13) 0.0165(12) 0.0004(10) 0.0082(10) 0.0026(10)
O3W 0.0357(15) 0.0289(15) 0.0446(16) 0.0074(13) 0.0182(13) -0.0023(12)
O2 0.0397(15) 0.0281(15) 0.0182(13) 0.0004(11) 0.0077(11) 0.0153(12)
O7 0.0395(17) 0.0274(16) 0.0517(19) -0.0016(13) 0.0139(15) 0.0016(13)
O6 0.0464(18) 0.0294(17) 0.0472(18) 0.0085(14) 0.0152(14) 0.0135(14)
O5 0.0282(17) 0.052(2) 0.060(2) 0.0112(16) 0.0029(15) 0.0141(14)
O8 0.0279(16) 0.0406(17) 0.0463(18) -0.0007(14) 0.0070(13) -0.0008(13)
C4 0.0207(17) 0.0183(19) 0.0141(17) 0.0005(14) 0.0051(14) 0.0011(14)
C3 0.0174(17) 0.0212(19) 0.0145(17) -0.0021(13) 0.0059(14) -0.0011(14)
C5 0.0219(18) 0.0230(19) 0.0138(17) -0.0008(14) 0.0045(14) -0.0008(14)
C2 0.0205(17) 0.0194(18) 0.0140(16) 0.0013(14) 0.0035(14) 0.0035(14)
C14 0.036(2) 0.029(2) 0.0226(19) 0.0011(16) 0.0118(17) 0.0043(18)
C11 0.036(2) 0.041(3) 0.024(2) 0.0081(18) 0.0093(18) 0.016(2)
C12 0.029(2) 0.027(2) 0.0213(18) 0.0026(15) 0.0087(15) 0.0064(16)
C15 0.024(2) 0.033(2) 0.025(2) -0.0021(16) 0.0083(16) 0.0029(16)
C13 0.030(2) 0.024(2) 0.0238(19) 0.0029(15) 0.0116(16) 0.0063(16)
C17 0.035(2) 0.042(3) 0.033(2) -0.0017(19) 0.0078(19) 0.0013(19)
C20 0.037(2) 0.026(2) 0.037(2) 0.0025(17) 0.0163(19) -0.0004(17)
C19 0.062(3) 0.025(2) 0.039(2) -0.0002(19) 0.020(2) -0.001(2)
N6 0.040(2) 0.032(2) 0.044(2) 0.0066(16) 0.0150(17) 0.0063(16)
C16 0.028(2) 0.027(2) 0.0241(19) 0.0004(16) 0.0110(16) 0.0036(16)
N5 0.0268(17) 0.0254(18) 0.0262(17) -0.0001(13) 0.0089(13) 0.0037(13)
N1 0.0180(15) 0.0229(16) 0.0125(14) 0.0006(12) 0.0033(11) 0.0008(12)
N4 0.0182(15) 0.0292(19) 0.0305(17) -0.0005(14) 0.0060(13) 0.0011(13)
C1 0.0158(17) 0.0213(19) 0.0179(18) -0.0031(14) 0.0038(14) -0.0007(14)
C18 0.047(3) 0.038(3) 0.035(2) -0.005(2) 0.011(2) -0.015(2)
N2 0.0201(15) 0.0259(17) 0.0155(15) 0.0015(12) 0.0037(12) 0.0086(13)
C6 0.0240(19) 0.0190(19) 0.0187(17) -0.0012(14) 0.0039(14) 0.0068(14)
N3 0.0325(19) 0.061(3) 0.0235(18) 0.0012(16) -0.0006(15) -0.0075(17)
C7 0.026(2) 0.035(2) 0.026(2) 0.0006(17) 0.0101(16) 0.0017(17)
C10 0.028(2) 0.036(2) 0.026(2) 0.0011(17) 0.0072(17) -0.0024(17)
C8 0.040(2) 0.039(2) 0.025(2) 0.0081(17) 0.0175(18) 0.0060(19)
C9 0.043(3) 0.060(3) 0.016(2) 0.0041(19) 0.0031(18) 0.004(2)
O4W 0.0289(15) 0.0362(17) 0.0425(17) -0.0093(13) 0.0028(13) 0.0034(12)

loop_
_atom_type_symbol
_atom_type_description
_atom_type_scat_dispersion_real
_atom_type_scat_dispersion_imag
_atom_type_scat_source
C C 0.0033 0.0016 'International Tables Vol C Tables 4.2.6.8 and 6.1.1.4'
H H 0.0000 0.0000 'International Tables Vol C Tables 4.2.6.8 and 6.1.1.4'
N N 0.0061 0.0033 'International Tables Vol C Tables 4.2.6.8 and 6.1.1.4'
O O 0.0106 0.0060 'International Tables Vol C Tables 4.2.6.8 and 6.1.1.4'
Er Er -0.2586 4.9576 'International Tables Vol C Tables 4.2.6.8 and 6.1.1.4'

loop_
_geom_angle_atom_site_label_1
_geom_angle_atom_site_label_2
_geom_angle_atom_site_label_3
_geom_angle
_geom_angle_site_symmetry_1
_geom_angle_site_symmetry_3
O3 Er1 O1 77.98(8) . .
O3 Er1 O2W 88.94(9) . .
O1 Er1 O2W 149.06(9) . .
O3 Er1 O1W 69.86(9) . .
O1 Er1 O1W 119.98(9) . .
O2W Er1 O1W 80.02(9) . .
O3 Er1 O2 146.02(9) . 3_577
O1 Er1 O2 79.89(8) . 3_577
O2W Er1 O2 97.19(9) . 3_577
O1W Er1 O2 144.11(9) . 3_577
O3 Er1 O4 142.10(8) . 4_576
O1 Er1 O4 133.17(8) . 4_576
O2W Er1 O4 72.07(8) . 4_576
O1W Er1 O4 74.62(8) . 4_576
O2 Er1 O4 70.58(8) 3_577 4_576
O3 Er1 O3W 76.86(9) . .
O1 Er1 O3W 74.91(8) . .
O2W Er1 O3W 74.85(9) . .
O1W Er1 O3W 138.29(9) . .
O2 Er1 O3W 72.67(9) 3_577 .
O4 Er1 O3W 125.98(8) 4_576 .
O3 Er1 N1 113.22(9) . 4_576
O1 Er1 N1 76.20(8) . 4_576
O2W Er1 N1 134.60(9) . 4_576
O1W Er1 N1 72.31(9) . 4_576
O2 Er1 N1 85.78(9) 3_577 4_576
O4 Er1 N1 66.34(8) 4_576 4_576
O3W Er1 N1 146.43(9) . 4_576
C4 O4 Er1 125.14(19) . 4_575
Er1 O2W H2WA 143.0 . .
Er1 O2W H2WB 109.3 . .
H2WA O2W H2WB 107.7 . .
Er1 O1W H1WA 112.7 . .
Er1 O1W H1WB 137.3 . .
H1WA O1W H1WB 107.7 . .
C4 O3 Er1 155.8(2) . .
C1 O1 Er1 139.4(2) . .
Er1 O3W H3WA 124.3 . .
Er1 O3W H3WB 118.2 . .
H3WA O3W H3WB 108.2 . .
C1 O2 Er1 140.5(2) . 3_577
C14 O7 H7 109.5 . .
O3 C4 O4 123.8(3) . .
O3 C4 C3 120.5(3) . .
O4 C4 C3 115.8(3) . .
C2 C3 N1 109.9(3) . .
C2 C3 C4 132.4(3) . .
N1 C3 C4 117.6(3) . .
N1 C5 N2 110.9(3) . .
N1 C5 C6 125.4(3) . .
N2 C5 C6 123.5(3) . .
N2 C2 C3 105.1(3) . .
N2 C2 C1 119.6(3) . .
C3 C2 C1 135.2(3) . .
O8 C14 O7 120.8(4) . .
O8 C14 C13 121.7(4) . .
O7 C14 C13 117.5(3) . .
O5 C11 O6 126.3(4) . .
O5 C11 C12 116.1(4) . .
O6 C11 C12 117.5(4) . .
N4 C12 C13 105.4(3) . .
N4 C12 C11 119.7(3) . .
C13 C12 C11 134.9(4) . .
N5 C15 N4 111.3(3) . .
N5 C15 C16 125.4(3) . .
N4 C15 C16 123.3(3) . .
N5 C13 C12 109.9(3) . .
N5 C13 C14 120.7(3) . .
C12 C13 C14 129.3(3) . .
C18 C17 C16 119.1(4) . .
C18 C17 H17 120.5 . .
C16 C17 H17 120.5 . .
N6 C20 C16 123.6(4) . .
N6 C20 H20 118.2 . .
C16 C20 H20 118.2 . .
N6 C19 C18 123.8(4) . .
N6 C19 H19 118.1 . .
C18 C19 H19 118.1 . .
C19 N6 C20 116.9(4) . .
C20 C16 C17 118.0(4) . .
C20 C16 C15 118.9(3) . .
C17 C16 C15 123.1(3) . .
C15 N5 C13 105.6(3) . .
C5 N1 C3 105.7(3) . .
C5 N1 Er1 139.2(2) . 4_575
C3 N1 Er1 115.0(2) . 4_575
C15 N4 C12 107.8(3) . .
C15 N4 H4 126.1 . .
C12 N4 H4 126.1 . .
O2 C1 O1 125.1(3) . .
O2 C1 C2 115.7(3) . .
O1 C1 C2 119.2(3) . .
C19 C18 C17 118.6(4) . .
C19 C18 H18 120.7 . .
C17 C18 H18 120.7 . .
C5 N2 C2 108.4(3) . .
C5 N2 H2 125.8 . .
C2 N2 H2 125.8 . .
C10 C6 C7 117.7(3) . .
C10 C6 C5 122.9(3) . .
C7 C6 C5 119.3(3) . .
C9 N3 C10 117.4(4) . .
C8 C7 C6 119.1(4) . .
C8 C7 H7A 120.4 . .
C6 C7 H7A 120.4 . .
N3 C10 C6 123.2(4) . .
N3 C10 H10 118.4 . .
C6 C10 H10 118.4 . .
C9 C8 C7 118.7(4) . .
C9 C8 H8 120.6 . .
C7 C8 H8 120.6 . .
N3 C9 C8 123.8(4) . .
N3 C9 H9 118.1 . .
C8 C9 H9 118.1 . .
H4WA O4W H4WB 108.0 . .

loop_
_geom_bond_atom_site_label_1
_geom_bond_atom_site_label_2
_geom_bond_distance
_geom_bond_site_symmetry_2
Er1 O3 2.290(2) .
Er1 O1 2.311(2) .
Er1 O2W 2.319(2) .
Er1 O1W 2.344(2) .
Er1 O2 2.355(2) 3_577
Er1 O4 2.371(2) 4_576
Er1 O3W 2.394(3) .
Er1 N1 2.504(3) 4_576
O4 C4 1.265(4) .
O4 Er1 2.371(2) 4_575
O2W H2WA 0.8501 .
O2W H2WB 0.8500 .
O1W H1WA 0.8501 .
O1W H1WB 0.8500 .
O3 C4 1.253(4) .
O1 C1 1.263(4) .
O3W H3WA 0.8569 .
O3W H3WB 0.8609 .
O2 C1 1.251(4) .
O2 Er1 2.355(2) 3_577
O7 C14 1.308(5) .
O7 H7 0.8200 .
O6 C11 1.274(5) .
O5 C11 1.234(5) .
O8 C14 1.216(5) .
C4 C3 1.477(4) .
C3 C2 1.373(5) .
C3 N1 1.382(4) .
C5 N1 1.324(4) .
C5 N2 1.349(4) .
C5 C6 1.468(5) .
C2 N2 1.373(4) .
C2 C1 1.485(5) .
C14 C13 1.475(5) .
C11 C12 1.497(5) .
C12 N4 1.364(5) .
C12 C13 1.381(5) .
C15 N5 1.322(5) .
C15 N4 1.356(5) .
C15 C16 1.474(5) .
C13 N5 1.372(5) .
C17 C18 1.379(6) .
C17 C16 1.383(5) .
C17 H17 0.9300 .
C20 N6 1.340(5) .
C20 C16 1.378(5) .
C20 H20 0.9300 .
C19 N6 1.334(5) .
C19 C18 1.366(6) .
C19 H19 0.9300 .
N1 Er1 2.504(3) 4_575
N4 H4 0.8600 .
C18 H18 0.9300 .
N2 H2 0.8600 .
C6 C10 1.386(5) .
C6 C7 1.393(5) .
N3 C9 1.331(6) .
N3 C10 1.333(5) .
C7 C8 1.371(5) .
C7 H7A 0.9300 .
C10 H10 0.9300 .
C8 C9 1.363(6) .
C8 H8 0.9300 .
C9 H9 0.9300 .
O4W H4WA 0.8617 .
O4W H4WB 0.8566 .

loop_
_geom_torsion_atom_site_label_1
_geom_torsion_atom_site_label_2
_geom_torsion_atom_site_label_3
_geom_torsion_atom_site_label_4
_geom_torsion
_geom_torsion_site_symmetry_1
_geom_torsion_site_symmetry_2
_geom_torsion_site_symmetry_3
_geom_torsion_site_symmetry_4
O1 Er1 O3 C4 -3.0(6) . . . .
O2W Er1 O3 C4 -154.7(6) . . . .
O1W Er1 O3 C4 125.5(6) . . . .
O2 Er1 O3 C4 -53.4(6) 3_577 . . .
O4 Er1 O3 C4 147.0(5) 4_576 . . .
O3W Er1 O3 C4 -80.0(6) . . . .
N1 Er1 O3 C4 66.1(6) 4_576 . . .
O3 Er1 O1 C1 -45.1(3) . . . .
O2W Er1 O1 C1 21.8(4) . . . .
O1W Er1 O1 C1 -103.2(3) . . . .
O2 Er1 O1 C1 108.9(3) 3_577 . . .
O4 Er1 O1 C1 159.8(3) 4_576 . . .
O3W Er1 O1 C1 34.3(3) . . . .
N1 Er1 O1 C1 -163.0(3) 4_576 . . .
Er1 O3 C4 O4 -171.3(4) . . . .
Er1 O3 C4 C3 8.8(8) . . . .
Er1 O4 C4 O3 175.2(2) 4_575 . . .
Er1 O4 C4 C3 -4.9(4) 4_575 . . .
O3 C4 C3 C2 5.9(6) . . . .
O4 C4 C3 C2 -174.0(4) . . . .
O3 C4 C3 N1 -178.1(3) . . . .
O4 C4 C3 N1 2.0(5) . . . .
N1 C3 C2 N2 -1.1(4) . . . .
C4 C3 C2 N2 175.2(3) . . . .
N1 C3 C2 C1 -177.0(4) . . . .
C4 C3 C2 C1 -0.7(7) . . . .
O5 C11 C12 N4 2.5(5) . . . .
O6 C11 C12 N4 -175.6(3) . . . .
O5 C11 C12 C13 179.8(4) . . . .
O6 C11 C12 C13 1.7(6) . . . .
N4 C12 C13 N5 0.2(4) . . . .
C11 C12 C13 N5 -177.3(4) . . . .
N4 C12 C13 C14 178.1(4) . . . .
C11 C12 C13 C14 0.6(7) . . . .
O8 C14 C13 N5 1.2(6) . . . .
O7 C14 C13 N5 -179.6(3) . . . .
O8 C14 C13 C12 -176.5(4) . . . .
O7 C14 C13 C12 2.7(6) . . . .
C18 C19 N6 C20 -1.7(6) . . . .
C16 C20 N6 C19 -0.5(6) . . . .
N6 C20 C16 C17 2.7(6) . . . .
N6 C20 C16 C15 -179.1(4) . . . .
C18 C17 C16 C20 -2.6(6) . . . .
C18 C17 C16 C15 179.3(4) . . . .
N5 C15 C16 C20 6.4(6) . . . .
N4 C15 C16 C20 -172.3(3) . . . .
N5 C15 C16 C17 -175.6(4) . . . .
N4 C15 C16 C17 5.8(6) . . . .
N4 C15 N5 C13 2.1(4) . . . .
C16 C15 N5 C13 -176.7(3) . . . .
C12 C13 N5 C15 -1.4(4) . . . .
C14 C13 N5 C15 -179.5(3) . . . .
N2 C5 N1 C3 -0.9(4) . . . .
C6 C5 N1 C3 173.8(3) . . . .
N2 C5 N1 Er1 -176.8(2) . . . 4_575
C6 C5 N1 Er1 -2.0(6) . . . 4_575
C2 C3 N1 C5 1.3(4) . . . .
C4 C3 N1 C5 -175.7(3) . . . .
C2 C3 N1 Er1 178.3(2) . . . 4_575
C4 C3 N1 Er1 1.3(4) . . . 4_575
N5 C15 N4 C12 -2.0(4) . . . .
C16 C15 N4 C12 176.8(3) . . . .
C13 C12 N4 C15 1.1(4) . . . .
C11 C12 N4 C15 179.0(3) . . . .
Er1 O2 C1 O1 4.8(6) 3_577 . . .
Er1 O2 C1 C2 -176.4(2) 3_577 . . .
Er1 O1 C1 O2 -114.0(4) . . . .
Er1 O1 C1 C2 67.2(4) . . . .
N2 C2 C1 O2 -27.6(5) . . . .
C3 C2 C1 O2 147.9(4) . . . .
N2 C2 C1 O1 151.3(3) . . . .
C3 C2 C1 O1 -33.1(6) . . . .
N6 C19 C18 C17 1.7(7) . . . .
C16 C17 C18 C19 0.6(6) . . . .
N1 C5 N2 C2 0.3(4) . . . .
C6 C5 N2 C2 -174.5(3) . . . .
C3 C2 N2 C5 0.5(4) . . . .
C1 C2 N2 C5 177.2(3) . . . .
N1 C5 C6 C10 134.8(4) . . . .
N2 C5 C6 C10 -51.1(5) . . . .
N1 C5 C6 C7 -48.3(5) . . . .
N2 C5 C6 C7 125.8(4) . . . .
C10 C6 C7 C8 -1.4(5) . . . .
C5 C6 C7 C8 -178.5(3) . . . .
C9 N3 C10 C6 0.1(6) . . . .
C7 C6 C10 N3 1.4(6) . . . .
C5 C6 C10 N3 178.4(4) . . . .
C6 C7 C8 C9 0.1(6) . . . .
C10 N3 C9 C8 -1.5(7) . . . .
C7 C8 C9 N3 1.5(7) . . . .
